data_7038910
loop_
_publ_author_name
'Ishidoshiro, Makoto'
'Imoto, Hiroaki'
'Tanaka, Susumu'
'Naka, Kensuke'

_publ_section_title
;
 An experimental study on arsoles: structural variation, optical and
 electronic properties, and emission behavior.
;
_journal_issue 21
_journal_name_full 'Dalton transactions (Cambridge, England : 2003)'
_journal_page_first 8717
_journal_page_last 8723
_journal_paper_doi 10.1039/c6dt01010e
_journal_volume 45
_journal_year 2016
_chemical_absolute_configuration 'CHOOSE rm ad rmad syn or unk'
_chemical_formula_moiety 'C22 H15 As Br2'
_chemical_formula_sum 'C22 H15 As Br2'
_chemical_formula_weight 514.09
_space_group_crystal_system monoclinic
_space_group_IT_number 4
_space_group_name_Hall 'P 2yb'
_space_group_name_H-M_alt 'P 1 21 1'
_symmetry_space_group_name_Hall 'P 2yb'
_symmetry_space_group_name_H-M 'P 1 21 1'
_atom_sites_solution_hydrogens geom
_atom_sites_solution_primary direct
_atom_sites_solution_secondary difmap
_audit_update_record
;
2016-01-22 deposited with the CCDC.
2016-04-01 downloaded from the CCDC.
;
_cell_angle_alpha 90.0000
_cell_angle_beta 98.216(7)
_cell_angle_gamma 90.0000
_cell_formula_units_Z 4
_cell_length_a 14.854(9)
_cell_length_b 5.972(3)
_cell_length_c 21.848(13)
_cell_measurement_reflns_used 3304
_cell_measurement_temperature 273
_cell_measurement_theta_max 27.49
_cell_measurement_theta_min 3.05
_cell_volume 1918.2(19)
_computing_cell_refinement DTREK
_computing_data_collection DTREK
_computing_data_reduction DTREK
_computing_molecular_graphics 'CrystalStructure 4.1'
_computing_publication_material 'CrystalStructure 4.1 (Rigaku, 2014)'
_computing_structure_refinement 'SHELXL2013 (Sheldrick, 2008)'
_computing_structure_solution 'SIR2011 (Burla, et al., 2012)'
_diffrn_ambient_temperature 273
_diffrn_detector_area_resol_mean 13.653
_diffrn_measured_fraction_theta_full 0.997
_diffrn_measured_fraction_theta_max 0.997
_diffrn_measurement_device_type 'Rigaku XtaLAB mini'
_diffrn_measurement_method \w
_diffrn_radiation_type 'Mo K\a'
_diffrn_radiation_wavelength 0.71075
_diffrn_reflns_av_R_equivalents 0.0834
_diffrn_reflns_Laue_measured_fraction_full 0.997
_diffrn_reflns_Laue_measured_fraction_max 0.997
_diffrn_reflns_limit_h_max 19
_diffrn_reflns_limit_h_min -19
_diffrn_reflns_limit_k_max 7
_diffrn_reflns_limit_k_min -7
_diffrn_reflns_limit_l_max 28
_diffrn_reflns_limit_l_min -28
_diffrn_reflns_number 20652
_diffrn_reflns_point_group_measured_fraction_full 0.997
_diffrn_reflns_point_group_measured_fraction_max 0.995
_diffrn_reflns_theta_full 25.242
_diffrn_reflns_theta_max 27.542
_diffrn_reflns_theta_min 3.052
_diffrn_standards_number 0
_exptl_absorpt_coefficient_mu 5.952
_exptl_absorpt_correction_T_max 0.788
_exptl_absorpt_correction_T_min 0.605
_exptl_absorpt_correction_type multi-scan
_exptl_absorpt_process_details 'REQAB (Rigaku, 1998)'
_exptl_crystal_colour yellow
_exptl_crystal_density_diffrn 1.780
_exptl_crystal_density_method 'not measured'
_exptl_crystal_description chip
_exptl_crystal_F_000 1000.00
_exptl_crystal_size_max 0.143
_exptl_crystal_size_mid 0.130
_exptl_crystal_size_min 0.040
_refine_diff_density_max 0.39
_refine_diff_density_min -0.42
_refine_ls_abs_structure_details
;
 Flack x determined using 1377 quotients [(I+)-(I-)]/[(I+)+(I-)]
 (Parsons and Flack (2004), Acta Cryst. A60, s61).
;
_refine_ls_abs_structure_Flack 0.060(14)
_refine_ls_extinction_method none
_refine_ls_goodness_of_fit_ref 1.000
_refine_ls_hydrogen_treatment constr
_refine_ls_number_parameters 451
_refine_ls_number_reflns 8824
_refine_ls_number_restraints 1
_refine_ls_R_factor_all 0.1331
_refine_ls_R_factor_gt 0.0620
_refine_ls_shift/su_max 0.000
_refine_ls_structure_factor_coef Fsqd
_refine_ls_weighting_details 'w = 1/[\s^2^(Fo^2^)+(0.0076P)^2^+0.0000P] where P=(Fo^2^+2Fc^2^)/3'
_refine_ls_weighting_scheme calc
_refine_ls_wR_factor_gt 0.0716
_refine_ls_wR_factor_ref 0.0890
_reflns_number_gt 4923
_reflns_number_total 8824
_reflns_threshold_expression F^2^>2.0\s(F^2^)
_cod_data_source_file c6dt01010e2.cif
_cod_data_source_block 5b
_cod_depositor_comments 'Adding full bibliography for 7038910--7038912.cif.'
_cod_original_cell_volume 1918(2)
_cod_database_code 7038910
_shelxl_res_file
;

    shelxl.res created by SHELXL-2014/7

TITL MI211
CELL  0.71075 14.85390 5.97220 21.84820 90.00000 98.21550 90.00000
ZERR  4 0.00930 0.00340 0.01338 0.00000 0.00710 0.00000
LATT -1
SYMM    -X, .50+Y,    -Z
SFAC C H AS BR
UNIT 88 60 4 8
L.S. 10
FMAP 2
PLAN -25
WPDB -2
HTAB
BOND $H
CONF
LIST 4
TEMP 0.0
ACTA
SIZE 0.040 0.130 0.143
WGHT    0.007600
FVAR       0.34406
BR1   4    0.457098    0.480373   -0.056067    11.00000    0.07883    0.11474 =
         0.08546    0.00494    0.03354    0.01153
BR2   4   -0.387516    0.652090    0.217469    11.00000    0.06908    0.08289 =
         0.08479    0.00041    0.02708   -0.00278
BR3   4    0.080032    0.878742    0.495203    11.00000    0.06326    0.13576 =
         0.09994    0.00013    0.02092   -0.01200
BR4   4    0.989325    1.170572    0.309559    11.00000    0.06882    0.10874 =
         0.13197    0.01398    0.03112   -0.00233
AS1   3    0.057406    0.559660    0.107831    11.00000    0.05312    0.03716 =
         0.04309    0.00085    0.00084   -0.00137
AS2   3    0.519198    1.040756    0.378981    11.00000    0.05391    0.03845 =
         0.04731    0.00093    0.00289    0.00215
C1    1    0.111497    0.324163    0.063214    11.00000    0.04725    0.04136 =
         0.03765   -0.00540   -0.00504    0.00498
C2    1    0.050997    0.153415    0.052378    11.00000    0.06298    0.04628 =
         0.03745    0.00289   -0.01633   -0.00304
AFIX  43
H2    2    0.062868    0.030154    0.028775    11.00000   -1.20000
AFIX   0
C3    1   -0.032521    0.170095    0.078845    11.00000    0.05784    0.04876 =
         0.05143   -0.00194   -0.00258   -0.00459
AFIX  43
H3    2   -0.075706    0.056340    0.073886    11.00000   -1.20000
AFIX   0
C4    1   -0.045305    0.357475    0.111052    11.00000    0.05796    0.03335 =
         0.04452    0.00382   -0.01091   -0.00149
C5    1    0.197504    0.354364    0.039309    11.00000    0.06538    0.04114 =
         0.03196    0.00315   -0.00368    0.01145
C6    1    0.247916    0.546899    0.048629    11.00000    0.05517    0.06672 =
         0.08116   -0.03437    0.02544   -0.00586
AFIX  43
H6    2    0.228534    0.658751    0.073335    11.00000   -1.20000
AFIX   0
C7    1    0.326865    0.581327    0.022573    11.00000    0.05797    0.07953 =
         0.09609   -0.01977    0.02351   -0.01215
AFIX  43
H7    2    0.360013    0.712768    0.030637    11.00000   -1.20000
AFIX   0
C8    1    0.355091    0.423900   -0.014315    11.00000    0.06049    0.06954 =
         0.04916   -0.00559    0.01103    0.00330
C9    1    0.307070    0.227250   -0.024091    11.00000    0.08750    0.08237 =
         0.05047   -0.02020    0.00216    0.02446
AFIX  43
H9    2    0.327024    0.117646   -0.049245    11.00000   -1.20000
AFIX   0
C10   1    0.230283    0.189797    0.002578    11.00000    0.07324    0.05683 =
         0.06430   -0.00255    0.00981   -0.00563
AFIX  43
H10   2    0.199751    0.053985   -0.003792    11.00000   -1.20000
AFIX   0
C11   1   -0.125214    0.419434    0.140177    11.00000    0.04521    0.03321 =
         0.05291    0.00404   -0.00277    0.00760
C12   1   -0.201809    0.277847    0.136808    11.00000    0.06268    0.04344 =
         0.06351    0.00346   -0.00532   -0.00558
AFIX  43
H12   2   -0.200564    0.137211    0.118671    11.00000   -1.20000
AFIX   0
C13   1   -0.278564    0.347420    0.160345    11.00000    0.05797    0.05662 =
         0.07788    0.00331    0.00910   -0.02227
AFIX  43
H13   2   -0.329148    0.254292    0.157737    11.00000   -1.20000
AFIX   0
C14   1   -0.280192    0.553819    0.187562    11.00000    0.06180    0.06343 =
         0.03579    0.01020    0.00279   -0.00369
C15   1   -0.207426    0.694010    0.192729    11.00000    0.06599    0.05115 =
         0.06631   -0.00676    0.01421   -0.01619
AFIX  43
H15   2   -0.208889    0.832363    0.212098    11.00000   -1.20000
AFIX   0
C16   1   -0.130353    0.624000    0.168060    11.00000    0.05170    0.05503 =
         0.06926    0.00907    0.00255   -0.00750
AFIX  43
H16   2   -0.080591    0.719792    0.170641    11.00000   -1.20000
AFIX   0
C17   1    0.122931    0.517208    0.190588    11.00000    0.04268    0.04269 =
         0.04622   -0.01436   -0.00145   -0.01251
C18   1    0.120650    0.684371    0.233896    11.00000    0.05645    0.06000 =
         0.06440   -0.02139    0.00354   -0.00825
AFIX  43
H18   2    0.088248    0.814551    0.222367    11.00000   -1.20000
AFIX   0
C19   1    0.164643    0.665515    0.293637    11.00000    0.09749    0.07754 =
         0.04534   -0.03282   -0.00556   -0.01544
AFIX  43
H19   2    0.162219    0.780956    0.321923    11.00000   -1.20000
AFIX   0
C20   1    0.212611    0.470714    0.310680    11.00000    0.06600    0.09642 =
         0.03393    0.00061   -0.00887   -0.01244
AFIX  43
H20   2    0.241703    0.454170    0.351032    11.00000   -1.20000
AFIX   0
C21   1    0.217585    0.301996    0.268569    11.00000    0.05911    0.08596 =
         0.05614    0.00926   -0.01005    0.00324
AFIX  43
H21   2    0.251390    0.173711    0.279902    11.00000   -1.20000
AFIX   0
C22   1    0.171654    0.324775    0.208904    11.00000    0.05727    0.04868 =
         0.04327    0.00314   -0.00054    0.00437
AFIX  43
H22   2    0.173621    0.208797    0.180721    11.00000   -1.20000
AFIX   0
C23   1    0.462268    0.801904    0.419523    11.00000    0.06014    0.04140 =
         0.03696    0.00283    0.00859   -0.00400
C24   1    0.522991    0.638161    0.434590    11.00000    0.07206    0.04747 =
         0.03738    0.00397    0.00395   -0.00518
AFIX  43
H24   2    0.508311    0.514471    0.457063    11.00000   -1.20000
AFIX   0
C25   1    0.611382    0.657165    0.415359    11.00000    0.05880    0.04286 =
         0.05340    0.00769   -0.00237    0.01211
AFIX  43
H25   2    0.655547    0.546987    0.424307    11.00000   -1.20000
AFIX   0
C26   1    0.626819    0.847406    0.383018    11.00000    0.05703    0.04502 =
         0.03473   -0.00576   -0.00358    0.01579
C27   1    0.370235    0.817208    0.436981    11.00000    0.07020    0.04455 =
         0.03269   -0.00813   -0.00004    0.00151
C28   1    0.316313    1.002423    0.421512    11.00000    0.05093    0.05364 =
         0.05103    0.00999    0.00091    0.00099
AFIX  43
H28   2    0.338710    1.117128    0.399159    11.00000   -1.20000
AFIX   0
C29   1    0.229257    1.024415    0.438139    11.00000    0.05846    0.05676 =
         0.05660   -0.00054   -0.00067    0.00836
AFIX  43
H29   2    0.193810    1.150594    0.427392    11.00000   -1.20000
AFIX   0
C30   1    0.197852    0.848633    0.471590    11.00000    0.05159    0.08528 =
         0.04664   -0.01245    0.00913   -0.01075
C31   1    0.247721    0.659544    0.485129    11.00000    0.07546    0.06608 =
         0.04861    0.01462   -0.00048   -0.01156
AFIX  43
H31   2    0.224284    0.541281    0.505615    11.00000   -1.20000
AFIX   0
C32   1    0.332715    0.645251    0.468282    11.00000    0.06354    0.05295 =
         0.04631    0.00705    0.00553   -0.00231
AFIX  43
H32   2    0.366716    0.516094    0.478067    11.00000   -1.20000
AFIX   0
C33   1    0.713052    0.921183    0.362134    11.00000    0.04686    0.05060 =
         0.04381   -0.00350   -0.01151    0.00663
C34   1    0.790587    0.789388    0.373558    11.00000    0.06303    0.05850 =
         0.07241    0.00562   -0.00502    0.01412
AFIX  43
H34   2    0.787019    0.650335    0.392221    11.00000   -1.20000
AFIX   0
C35   1    0.872750    0.859419    0.357935    11.00000    0.04045    0.07273 =
         0.09259    0.00714   -0.00471    0.01184
AFIX  43
H35   2    0.924176    0.769461    0.366062    11.00000   -1.20000
AFIX   0
C36   1    0.877189    1.063453    0.330292    11.00000    0.06812    0.06700 =
         0.04651   -0.00108    0.00217   -0.00675
C37   1    0.801948    1.198870    0.318403    11.00000    0.06553    0.05727 =
         0.06127    0.01004   -0.00121    0.00252
AFIX  43
H37   2    0.805793    1.336420    0.298990    11.00000   -1.20000
AFIX   0
C38   1    0.720005    1.128272    0.335675    11.00000    0.05393    0.05603 =
         0.06526    0.01596    0.00105    0.00688
AFIX  43
H38   2    0.669485    1.221835    0.329285    11.00000   -1.20000
AFIX   0
C39   1    0.460722    1.000208    0.293650    11.00000    0.04548    0.03473 =
         0.04660    0.01385    0.00369   -0.00030
C40   1    0.465092    1.177830    0.253291    11.00000    0.06604    0.07085 =
         0.06815    0.00526    0.00210   -0.00074
AFIX  43
H40   2    0.496097    1.307427    0.267336    11.00000   -1.20000
AFIX   0
C41   1    0.423678    1.164919    0.191969    11.00000    0.08165    0.08607 =
         0.06135    0.03515    0.01738    0.00694
AFIX  43
H41   2    0.429914    1.281008    0.164516    11.00000   -1.20000
AFIX   0
C42   1    0.373850    0.979344    0.172844    11.00000    0.05841    0.11067 =
         0.04725    0.00175    0.00214   -0.00200
AFIX  43
H42   2    0.343483    0.973670    0.132585    11.00000   -1.20000
AFIX   0
C43   1    0.367444    0.800637    0.211616    11.00000    0.06639    0.07287 =
         0.05008   -0.00363   -0.00034   -0.01396
AFIX  43
H43   2    0.334656    0.673184    0.197877    11.00000   -1.20000
AFIX   0
C44   1    0.411199    0.816309    0.271570    11.00000    0.06001    0.04413 =
         0.05207   -0.00821    0.00579    0.00558
AFIX  43
H44   2    0.406891    0.696604    0.298222    11.00000   -1.20000
AFIX   0
HKLF 4
 
REM  MI211
REM R1 =  0.0620 for    4923 Fo > 4sig(Fo)  and  0.1331 for all    8824 data
REM    451 parameters refined using      1 restraints
 
END  
     
WGHT      0.0075      0.0000 

REM Instructions for potential hydrogen bonds
EQIV $1 -x+1, y+1/2, -z
HTAB C7 Br1_$1
EQIV $2 x+1, y+1, z
HTAB C40 Br2_$2

REM Highest difference peak  0.393,  deepest hole -0.417,  1-sigma level  0.081
Q1    1   0.0090  0.1637  0.2954  11.00000  0.05    0.39
Q2    1  -0.3987  0.6913  0.2274  11.00000  0.05    0.36
Q3    1   0.0567  0.8775  0.5121  11.00000  0.05    0.36
Q4    1  -0.3973  0.5891  0.1808  11.00000  0.05    0.34
Q5    1   0.0694  0.7729  0.1104  11.00000  0.05    0.33
Q6    1   0.4951  0.4530 -0.0172  11.00000  0.05    0.33
Q7    1  -0.4045  0.5731  0.1322  11.00000  0.05    0.33
Q8    1  -0.1319  0.5469  0.0818  11.00000  0.05    0.32
Q9    1   0.4427  0.5615 -0.1628  11.00000  0.05    0.32
Q10   1   0.0247  1.0448  0.4106  11.00000  0.05    0.32
Q11   1   0.0425  0.4944  0.1150  11.00000  0.05    0.32
Q12   1   0.1182  0.4264  0.2009  11.00000  0.05    0.32
Q13   1   0.0973  1.1579  0.4929  11.00000  0.05    0.32
Q14   1   0.4757  0.5441  0.0275  11.00000  0.05    0.31
Q15   1   0.5779  1.0653  0.4112  11.00000  0.05    0.31
Q16   1   0.0780  0.7082  0.4882  11.00000  0.05    0.30
Q17   1   0.5217  1.0659  0.3618  11.00000  0.05    0.30
Q18   1   0.1283  0.5499  0.3322  11.00000  0.05    0.30
Q19   1   0.4595  0.9627  0.3393  11.00000  0.05    0.30
Q20   1   0.3794  0.5510  0.1795  11.00000  0.05    0.30
Q21   1   0.9226  0.7270  0.3426  11.00000  0.05    0.30
Q22   1   0.4425  0.6481  0.1302  11.00000  0.05    0.30
Q23   1   0.5774  0.6540  0.3526  11.00000  0.05    0.30
Q24   1   0.1981  0.7732  0.0241  11.00000  0.05    0.30
Q25   1   0.1165  0.2276  0.3141  11.00000  0.05    0.29
;

loop_
_symmetry_equiv_pos_site_id
_space_group_symop_operation_xyz
1 +X,+Y,+Z
2 -X,1/2+Y,-Z

loop_
_atom_site_label
_atom_site_type_symbol
_atom_site_fract_x
_atom_site_fract_y
_atom_site_fract_z
_atom_site_U_iso_or_equiv
_atom_site_adp_type
_atom_site_occupancy
_atom_site_site_symmetry_multiplicity
_atom_site_calc_flag
_atom_site_refinement_flags
Br1 Br 0.45710(9) 0.4804(3) -0.05607(6) 0.0909(5) Uani 1 2 d .
Br2 Br -0.38752(9) 0.6521(2) 0.21747(6) 0.0774(4) Uani 1 2 d .
Br3 Br 0.08003(9) 0.8787(3) 0.49520(7) 0.0988(6) Uani 1 2 d .
Br4 Br 0.98932(9) 1.1706(3) 0.30956(8) 0.1015(5) Uani 1 2 d .
As1 As 0.05741(7) 0.55966(18) 0.10783(5) 0.0450(3) Uani 1 2 d .
As2 As 0.51920(7) 1.04076(17) 0.37898(5) 0.0470(3) Uani 1 2 d .
C1 C 0.1115(7) 0.3242(17) 0.0632(4) 0.043(3) Uani 1 2 d .
C2 C 0.0510(7) 0.1534(19) 0.0524(4) 0.051(3) Uani 1 2 d .
C3 C -0.0325(7) 0.1701(18) 0.0788(4) 0.054(3) Uani 1 2 d .
C4 C -0.0453(7) 0.3575(17) 0.1111(5) 0.047(3) Uani 1 2 d .
C5 C 0.1975(8) 0.3544(18) 0.0393(5) 0.047(3) Uani 1 2 d .
C6 C 0.2479(7) 0.547(2) 0.0486(5) 0.066(3) Uani 1 2 d .
C7 C 0.3269(7) 0.581(2) 0.0226(5) 0.077(4) Uani 1 2 d .
C8 C 0.3551(8) 0.424(2) -0.0143(5) 0.059(3) Uani 1 2 d .
C9 C 0.3071(9) 0.227(2) -0.0241(5) 0.074(4) Uani 1 2 d .
C10 C 0.2303(8) 0.190(2) 0.0026(5) 0.065(3) Uani 1 2 d .
C11 C -0.1252(7) 0.4194(18) 0.1402(5) 0.045(3) Uani 1 2 d .
C12 C -0.2018(8) 0.2778(18) 0.1368(5) 0.058(3) Uani 1 2 d .
C13 C -0.2786(8) 0.347(2) 0.1603(5) 0.064(3) Uani 1 2 d .
C14 C -0.2802(7) 0.554(2) 0.1876(4) 0.054(3) Uani 1 2 d .
C15 C -0.2074(8) 0.694(2) 0.1927(5) 0.061(3) Uani 1 2 d .
C16 C -0.1303(7) 0.624(2) 0.1681(5) 0.059(3) Uani 1 2 d .
C17 C 0.1229(6) 0.5172(18) 0.1906(4) 0.045(3) Uani 1 2 d .
C18 C 0.1206(7) 0.6844(19) 0.2339(5) 0.061(3) Uani 1 2 d .
C19 C 0.1646(8) 0.666(2) 0.2936(6) 0.075(4) Uani 1 2 d .
C20 C 0.2126(8) 0.471(2) 0.3107(5) 0.067(4) Uani 1 2 d .
C21 C 0.2176(8) 0.302(2) 0.2686(6) 0.069(4) Uani 1 2 d .
C22 C 0.1717(7) 0.3248(18) 0.2089(5) 0.050(3) Uani 1 2 d .
C23 C 0.4623(7) 0.8019(18) 0.4195(4) 0.046(3) Uani 1 2 d .
C24 C 0.5230(7) 0.6382(19) 0.4346(4) 0.053(3) Uani 1 2 d .
C25 C 0.6114(7) 0.6572(18) 0.4154(4) 0.053(3) Uani 1 2 d .
C26 C 0.6268(7) 0.8474(17) 0.3830(4) 0.047(3) Uani 1 2 d .
C27 C 0.3702(8) 0.8172(19) 0.4370(5) 0.050(3) Uani 1 2 d .
C28 C 0.3163(7) 1.0024(19) 0.4215(5) 0.052(3) Uani 1 2 d .
C29 C 0.2293(7) 1.024(2) 0.4381(5) 0.058(3) Uani 1 2 d .
C30 C 0.1979(7) 0.849(2) 0.4716(5) 0.061(3) Uani 1 2 d .
C31 C 0.2477(8) 0.660(2) 0.4851(5) 0.064(3) Uani 1 2 d .
C32 C 0.3327(8) 0.645(2) 0.4683(4) 0.054(3) Uani 1 2 d .
C33 C 0.7130(7) 0.9212(19) 0.3621(5) 0.049(3) Uani 1 2 d .
C34 C 0.7906(8) 0.789(2) 0.3736(5) 0.066(3) Uani 1 2 d .
C35 C 0.8728(8) 0.859(2) 0.3579(6) 0.070(4) Uani 1 2 d .
C36 C 0.8772(8) 1.063(2) 0.3303(5) 0.061(3) Uani 1 2 d .
C37 C 0.8020(8) 1.199(2) 0.3184(5) 0.062(3) Uani 1 2 d .
C38 C 0.7200(8) 1.128(2) 0.3357(5) 0.059(3) Uani 1 2 d .
C39 C 0.4607(6) 1.0002(16) 0.2937(5) 0.043(3) Uani 1 2 d .
C40 C 0.4651(7) 1.178(2) 0.2533(6) 0.069(4) Uani 1 2 d .
C41 C 0.4237(8) 1.165(2) 0.1920(6) 0.076(4) Uani 1 2 d .
C42 C 0.3739(8) 0.979(2) 0.1728(6) 0.073(4) Uani 1 2 d .
C43 C 0.3674(8) 0.801(2) 0.2116(6) 0.064(3) Uani 1 2 d .
C44 C 0.4112(7) 0.8163(18) 0.2716(5) 0.052(3) Uani 1 2 d .
H2 H 0.06287 0.03015 0.02878 0.0614 Uiso 1 2 calc R
H3 H -0.07571 0.05634 0.07389 0.0644 Uiso 1 2 calc R
H6 H 0.22853 0.65875 0.07334 0.0794 Uiso 1 2 calc R
H7 H 0.36001 0.71277 0.03064 0.0920 Uiso 1 2 calc R
H9 H 0.32702 0.11765 -0.04924 0.0890 Uiso 1 2 calc R
H10 H 0.19975 0.05398 -0.00379 0.0777 Uiso 1 2 calc R
H12 H -0.20056 0.13721 0.11867 0.0695 Uiso 1 2 calc R
H13 H -0.32915 0.25429 0.15774 0.0771 Uiso 1 2 calc R
H15 H -0.20889 0.83236 0.2121 0.0728 Uiso 1 2 calc R
H16 H -0.08059 0.71979 0.17064 0.0711 Uiso 1 2 calc R
H18 H 0.08825 0.81455 0.22237 0.0729 Uiso 1 2 calc R
H19 H 0.16222 0.78096 0.32192 0.0900 Uiso 1 2 calc R
H20 H 0.2417 0.45417 0.35103 0.0804 Uiso 1 2 calc R
H21 H 0.25139 0.17371 0.2799 0.0826 Uiso 1 2 calc R
H22 H 0.17362 0.2088 0.18072 0.0606 Uiso 1 2 calc R
H24 H 0.50831 0.51447 0.45706 0.0632 Uiso 1 2 calc R
H25 H 0.65555 0.54699 0.42431 0.0632 Uiso 1 2 calc R
H28 H 0.33871 1.11713 0.39916 0.0630 Uiso 1 2 calc R
H29 H 0.19381 1.15059 0.42739 0.0698 Uiso 1 2 calc R
H31 H 0.22428 0.54128 0.50561 0.0771 Uiso 1 2 calc R
H32 H 0.36672 0.51609 0.47807 0.0654 Uiso 1 2 calc R
H34 H 0.78702 0.65033 0.39222 0.0793 Uiso 1 2 calc R
H35 H 0.92418 0.76946 0.36606 0.0840 Uiso 1 2 calc R
H37 H 0.80579 1.33642 0.29899 0.0748 Uiso 1 2 calc R
H38 H 0.66949 1.22184 0.32928 0.0710 Uiso 1 2 calc R
H40 H 0.4961 1.30743 0.26734 0.0829 Uiso 1 2 calc R
H41 H 0.42991 1.28101 0.16452 0.0908 Uiso 1 2 calc R
H42 H 0.34348 0.97367 0.13259 0.0872 Uiso 1 2 calc R
H43 H 0.33466 0.67318 0.19788 0.0767 Uiso 1 2 calc R
H44 H 0.40689 0.6966 0.29822 0.0627 Uiso 1 2 calc R

loop_
_atom_site_aniso_label
_atom_site_aniso_U_11
_atom_site_aniso_U_22
_atom_site_aniso_U_33
_atom_site_aniso_U_12
_atom_site_aniso_U_13
_atom_site_aniso_U_23
Br1 0.0788(10) 0.1147(14) 0.0855(10) 0.0115(9) 0.0335(8) 0.0049(9)
Br2 0.0691(9) 0.0829(10) 0.0848(10) -0.0028(8) 0.0271(7) 0.0004(8)
Br3 0.0633(9) 0.1358(15) 0.0999(12) -0.0120(10) 0.0209(8) 0.0001(11)
Br4 0.0688(10) 0.1087(12) 0.1320(14) -0.0023(9) 0.0311(9) 0.0140(11)
As1 0.0531(7) 0.0372(6) 0.0431(6) -0.0014(6) 0.0008(5) 0.0008(6)
As2 0.0539(7) 0.0384(6) 0.0473(7) 0.0022(6) 0.0029(5) 0.0009(6)
C1 0.047(7) 0.041(6) 0.038(6) 0.005(6) -0.005(5) -0.005(5)
C2 0.063(7) 0.046(6) 0.037(6) -0.003(6) -0.016(6) 0.003(6)
C3 0.058(8) 0.049(7) 0.051(7) -0.005(6) -0.003(6) -0.002(6)
C4 0.058(7) 0.033(6) 0.045(7) -0.001(5) -0.011(6) 0.004(5)
C5 0.065(8) 0.041(6) 0.032(6) 0.011(6) -0.004(5) 0.003(5)
C6 0.055(7) 0.067(8) 0.081(9) -0.006(8) 0.025(6) -0.034(8)
C7 0.058(8) 0.080(11) 0.096(10) -0.012(8) 0.024(7) -0.020(9)
C8 0.060(8) 0.070(9) 0.049(8) 0.003(7) 0.011(6) -0.006(7)
C9 0.087(10) 0.082(11) 0.050(8) 0.024(8) 0.002(7) -0.020(7)
C10 0.073(9) 0.057(8) 0.064(9) -0.006(7) 0.010(7) -0.003(7)
C11 0.045(7) 0.033(7) 0.053(7) 0.008(6) -0.003(5) 0.004(6)
C12 0.063(8) 0.043(7) 0.064(9) -0.006(6) -0.005(7) 0.003(6)
C13 0.058(8) 0.057(8) 0.078(9) -0.022(7) 0.009(7) 0.003(7)
C14 0.062(7) 0.063(7) 0.036(6) -0.004(8) 0.003(5) 0.010(7)
C15 0.066(9) 0.051(8) 0.066(9) -0.016(7) 0.014(7) -0.007(7)
C16 0.052(7) 0.055(8) 0.069(9) -0.007(6) 0.003(6) 0.009(7)
C17 0.043(6) 0.043(7) 0.046(6) -0.013(5) -0.001(5) -0.014(6)
C18 0.056(7) 0.060(8) 0.064(9) -0.008(6) 0.004(6) -0.021(7)
C19 0.097(11) 0.078(10) 0.045(9) -0.015(9) -0.006(8) -0.033(8)
C20 0.066(9) 0.096(11) 0.034(7) -0.012(8) -0.009(6) 0.001(7)
C21 0.059(8) 0.086(10) 0.056(9) 0.003(7) -0.010(7) 0.009(8)
C22 0.057(7) 0.049(7) 0.043(7) 0.004(6) -0.001(6) 0.003(6)
C23 0.060(7) 0.041(7) 0.037(7) -0.004(6) 0.009(6) 0.003(5)
C24 0.072(8) 0.047(7) 0.037(6) -0.005(6) 0.004(6) 0.004(6)
C25 0.059(7) 0.043(6) 0.053(7) 0.012(6) -0.002(6) 0.008(6)
C26 0.057(7) 0.045(7) 0.035(6) 0.016(6) -0.004(5) -0.006(5)
C27 0.070(8) 0.045(7) 0.033(6) 0.002(6) -0.000(6) -0.008(5)
C28 0.051(7) 0.054(9) 0.051(7) 0.001(6) 0.001(5) 0.010(6)
C29 0.058(8) 0.057(8) 0.057(7) 0.008(7) -0.001(6) -0.001(7)
C30 0.052(8) 0.085(10) 0.047(8) -0.011(8) 0.009(6) -0.012(7)
C31 0.075(9) 0.066(8) 0.049(7) -0.012(8) -0.000(6) 0.015(7)
C32 0.064(8) 0.053(7) 0.046(7) -0.002(7) 0.006(6) 0.007(6)
C33 0.047(7) 0.051(8) 0.044(7) 0.007(6) -0.012(5) -0.004(6)
C34 0.063(8) 0.059(8) 0.072(9) 0.014(7) -0.005(7) 0.006(7)
C35 0.040(7) 0.073(9) 0.093(10) 0.012(7) -0.005(7) 0.007(8)
C36 0.068(8) 0.067(8) 0.047(7) -0.007(8) 0.002(6) -0.001(7)
C37 0.066(9) 0.057(9) 0.061(9) 0.003(7) -0.001(7) 0.010(7)
C38 0.054(8) 0.056(8) 0.065(9) 0.007(7) 0.001(6) 0.016(7)
C39 0.045(6) 0.035(7) 0.047(7) -0.000(5) 0.004(5) 0.014(5)
C40 0.066(8) 0.071(9) 0.068(9) -0.001(7) 0.002(7) 0.005(8)
C41 0.082(10) 0.086(10) 0.061(10) 0.007(9) 0.017(8) 0.035(9)
C42 0.058(8) 0.111(13) 0.047(8) -0.002(8) 0.002(6) 0.002(8)
C43 0.066(8) 0.073(9) 0.050(8) -0.014(7) -0.000(7) -0.004(7)
C44 0.060(8) 0.044(7) 0.052(8) 0.006(6) 0.006(6) -0.008(6)

loop_
_atom_type_symbol
_atom_type_description
_atom_type_scat_dispersion_real
_atom_type_scat_dispersion_imag
_atom_type_scat_source
C C 0.0033 0.0016
;
International Tables for Crystallography
(Vol. C, Tables 4.2.6.8 and 6.1.1.4)
;
H H 0.0000 0.0000
;
International Tables for Crystallography
(Vol. C, Table 6.1.1.4)
;
As As 0.0499 2.0058
;
International Tables for Crystallography
(Vol. C, Tables 4.2.6.8 and 6.1.1.4)
;
Br Br -0.2901 2.4595
;
International Tables for Crystallography
(Vol. C, Tables 4.2.6.8 and 6.1.1.4)
;

loop_
_geom_angle_atom_site_label_1
_geom_angle_atom_site_label_2
_geom_angle_atom_site_label_3
_geom_angle
_geom_angle_publ_flag
C1 As1 C4 87.2(4) yes
C1 As1 C17 100.6(4) yes
C4 As1 C17 100.1(4) yes
C23 As2 C26 87.3(4) yes
C23 As2 C39 100.4(4) yes
C26 As2 C39 102.6(4) yes
As1 C1 C2 108.6(8) yes
As1 C1 C5 122.3(7) yes
C2 C1 C5 128.5(10) yes
C1 C2 C3 117.6(10) yes
C2 C3 C4 117.3(10) yes
As1 C4 C3 108.9(8) yes
As1 C4 C11 122.8(7) yes
C3 C4 C11 128.0(10) yes
C1 C5 C6 122.6(10) yes
C1 C5 C10 120.8(10) yes
C6 C5 C10 116.5(11) yes
C5 C6 C7 122.5(12) yes
C6 C7 C8 119.7(12) yes
Br1 C8 C7 120.0(10) yes
Br1 C8 C9 120.5(10) yes
C7 C8 C9 119.4(12) yes
C8 C9 C10 121.2(12) yes
C5 C10 C9 120.5(11) yes
C4 C11 C12 121.4(9) yes
C4 C11 C16 121.0(10) yes
C12 C11 C16 117.5(10) yes
C11 C12 C13 120.2(10) yes
C12 C13 C14 120.0(11) yes
Br2 C14 C13 119.7(9) yes
Br2 C14 C15 118.5(10) yes
C13 C14 C15 121.8(11) yes
C14 C15 C16 118.0(11) yes
C11 C16 C15 122.6(10) yes
As1 C17 C18 119.1(8) yes
As1 C17 C22 123.2(8) yes
C18 C17 C22 117.7(9) yes
C17 C18 C19 122.4(11) yes
C18 C19 C20 118.6(12) yes
C19 C20 C21 120.7(11) yes
C20 C21 C22 119.4(11) yes
C17 C22 C21 121.2(10) yes
As2 C23 C24 109.1(8) yes
As2 C23 C27 123.7(8) yes
C24 C23 C27 126.8(10) yes
C23 C24 C25 118.8(10) yes
C24 C25 C26 116.2(9) yes
As2 C26 C25 108.3(8) yes
As2 C26 C33 122.9(8) yes
C25 C26 C33 128.1(9) yes
C23 C27 C28 120.9(10) yes
C23 C27 C32 122.2(10) yes
C28 C27 C32 116.9(11) yes
C27 C28 C29 122.5(11) yes
C28 C29 C30 117.1(11) yes
Br3 C30 C29 117.4(9) yes
Br3 C30 C31 120.9(10) yes
C29 C30 C31 121.7(11) yes
C30 C31 C32 119.2(11) yes
C27 C32 C31 122.4(11) yes
C26 C33 C34 120.4(10) yes
C26 C33 C38 121.0(10) yes
C34 C33 C38 118.4(11) yes
C33 C34 C35 121.7(11) yes
C34 C35 C36 118.7(11) yes
Br4 C36 C35 120.4(9) yes
Br4 C36 C37 118.3(10) yes
C35 C36 C37 121.3(11) yes
C36 C37 C38 119.4(11) yes
C33 C38 C37 120.5(11) yes
As2 C39 C40 117.2(7) yes
As2 C39 C44 125.3(8) yes
C40 C39 C44 117.4(9) yes
C39 C40 C41 121.0(11) yes
C40 C41 C42 119.0(12) yes
C41 C42 C43 121.6(11) yes
C42 C43 C44 117.9(11) yes
C39 C44 C43 123.0(11) yes
C1 C2 H2 121.202 no
C3 C2 H2 121.201 no
C2 C3 H3 121.362 no
C4 C3 H3 121.346 no
C5 C6 H6 118.718 no
C7 C6 H6 118.739 no
C6 C7 H7 120.124 no
C8 C7 H7 120.150 no
C8 C9 H9 119.404 no
C10 C9 H9 119.401 no
C5 C10 H10 119.744 no
C9 C10 H10 119.740 no
C11 C12 H12 119.891 no
C13 C12 H12 119.906 no
C12 C13 H13 120.024 no
C14 C13 H13 120.023 no
C14 C15 H15 121.010 no
C16 C15 H15 121.000 no
C11 C16 H16 118.716 no
C15 C16 H16 118.717 no
C17 C18 H18 118.800 no
C19 C18 H18 118.804 no
C18 C19 H19 120.698 no
C20 C19 H19 120.709 no
C19 C20 H20 119.658 no
C21 C20 H20 119.664 no
C20 C21 H21 120.312 no
C22 C21 H21 120.304 no
C17 C22 H22 119.400 no
C21 C22 H22 119.392 no
C23 C24 H24 120.621 no
C25 C24 H24 120.619 no
C24 C25 H25 121.900 no
C26 C25 H25 121.898 no
C27 C28 H28 118.726 no
C29 C28 H28 118.730 no
C28 C29 H29 121.448 no
C30 C29 H29 121.444 no
C30 C31 H31 120.375 no
C32 C31 H31 120.381 no
C27 C32 H32 118.816 no
C31 C32 H32 118.803 no
C33 C34 H34 119.174 no
C35 C34 H34 119.175 no
C34 C35 H35 120.643 no
C36 C35 H35 120.629 no
C36 C37 H37 120.329 no
C38 C37 H37 120.315 no
C33 C38 H38 119.742 no
C37 C38 H38 119.729 no
C39 C40 H40 119.514 no
C41 C40 H40 119.529 no
C40 C41 H41 120.505 no
C42 C41 H41 120.501 no
C41 C42 H42 119.197 no
C43 C42 H42 119.193 no
C42 C43 H43 121.051 no
C44 C43 H43 121.056 no
C39 C44 H44 118.499 no
C43 C44 H44 118.488 no

loop_
_geom_bond_atom_site_label_1
_geom_bond_atom_site_label_2
_geom_bond_distance
_geom_bond_publ_flag
Br1 C8 1.907(12) yes
Br2 C14 1.900(11) yes
Br3 C30 1.902(12) yes
Br4 C36 1.898(12) yes
As1 C1 1.949(10) yes
As1 C4 1.955(10) yes
As1 C17 1.944(9) yes
As2 C23 1.936(11) yes
As2 C26 1.964(10) yes
As2 C39 1.956(10) yes
C1 C2 1.357(15) yes
C1 C5 1.459(16) yes
C2 C3 1.445(15) yes
C3 C4 1.350(15) yes
C4 C11 1.472(15) yes
C5 C6 1.372(17) yes
C5 C10 1.400(16) yes
C6 C7 1.390(16) yes
C7 C8 1.344(18) yes
C8 C9 1.375(18) yes
C9 C10 1.371(18) yes
C11 C12 1.411(15) yes
C11 C16 1.372(16) yes
C12 C13 1.380(17) yes
C13 C14 1.370(18) yes
C14 C15 1.359(16) yes
C15 C16 1.397(16) yes
C17 C18 1.379(15) yes
C17 C22 1.386(14) yes
C18 C19 1.378(16) yes
C19 C20 1.387(19) yes
C20 C21 1.374(19) yes
C21 C22 1.389(15) yes
C23 C24 1.339(15) yes
C23 C27 1.474(16) yes
C24 C25 1.439(15) yes
C25 C26 1.374(15) yes
C26 C33 1.487(16) yes
C27 C28 1.379(15) yes
C27 C32 1.394(16) yes
C28 C29 1.398(16) yes
C29 C30 1.397(18) yes
C30 C31 1.360(18) yes
C31 C32 1.367(17) yes
C33 C34 1.388(16) yes
C33 C38 1.375(17) yes
C34 C35 1.378(17) yes
C35 C36 1.366(19) yes
C36 C37 1.374(17) yes
C37 C38 1.390(17) yes
C39 C40 1.387(16) yes
C39 C44 1.371(14) yes
C40 C41 1.394(17) yes
C41 C42 1.365(19) yes
C42 C43 1.374(19) yes
C43 C44 1.380(15) yes
C2 H2 0.930 no
C3 H3 0.930 no
C6 H6 0.930 no
C7 H7 0.930 no
C9 H9 0.930 no
C10 H10 0.930 no
C12 H12 0.930 no
C13 H13 0.930 no
C15 H15 0.930 no
C16 H16 0.930 no
C18 H18 0.930 no
C19 H19 0.930 no
C20 H20 0.930 no
C21 H21 0.930 no
C22 H22 0.930 no
C24 H24 0.930 no
C25 H25 0.930 no
C28 H28 0.930 no
C29 H29 0.930 no
C31 H31 0.930 no
C32 H32 0.930 no
C34 H34 0.930 no
C35 H35 0.930 no
C37 H37 0.930 no
C38 H38 0.930 no
C40 H40 0.930 no
C41 H41 0.930 no
C42 H42 0.930 no
C43 H43 0.930 no
C44 H44 0.930 no

loop_
_geom_contact_atom_site_label_1
_geom_contact_atom_site_label_2
_geom_contact_distance
_geom_contact_publ_flag
_geom_contact_site_symmetry_2
As1 C6 3.276(11) no .
As1 C16 3.272(12) no .
As2 C28 3.286(11) no .
As2 C38 3.297(12) no .
C1 C22 3.181(14) no .
C2 C10 3.025(16) no .
C3 C12 3.042(16) no .
C5 C8 2.794(17) no .
C6 C9 2.709(18) no .
C7 C10 2.745(18) no .
C11 C14 2.774(16) no .
C12 C15 2.776(16) no .
C13 C16 2.738(17) no .
C17 C20 2.782(14) no .
C18 C21 2.748(17) no .
C19 C22 2.763(17) no .
C23 C44 3.214(14) no .
C24 C32 3.021(16) no .
C25 C34 3.039(16) no .
C27 C30 2.778(16) no .
C28 C31 2.751(17) no .
C29 C32 2.763(16) no .
C33 C36 2.763(16) no .
C34 C37 2.742(17) no .
C35 C38 2.765(16) no .
C39 C42 2.770(15) no .
C40 C43 2.762(17) no .
C41 C44 2.736(18) no .
Br2 C44 3.508(11) no 1_455
C24 C27 3.576(14) no 2_646
C27 C24 3.576(14) no 2_656
C31 C33 3.598(15) no 2_646
C33 C31 3.598(15) no 2_656
C44 Br2 3.508(11) no 1_655
Br1 H7 2.8941 no .
Br1 H9 2.9207 no .
Br2 H13 2.9021 no .
Br2 H15 2.8813 no .
Br3 H29 2.8988 no .
Br3 H31 2.9266 no .
Br4 H35 2.9223 no .
Br4 H37 2.8786 no .
As1 H6 2.8153 no .
As1 H16 2.7935 no .
As1 H18 2.9089 no .
As1 H22 3.0201 no .
As2 H24 3.5909 no .
As2 H28 2.8157 no .
As2 H38 2.8328 no .
As2 H40 2.8921 no .
As2 H44 3.0463 no .
C1 H3 3.2452 no .
C1 H6 2.6370 no .
C1 H10 2.6482 no .
C1 H22 2.6908 no .
C2 H10 2.7415 no .
C2 H22 3.1352 no .
C3 H12 2.7653 no .
C3 H22 3.5265 no .
C4 H2 3.2341 no .
C4 H12 2.6808 no .
C4 H16 2.6166 no .
C4 H22 3.5022 no .
C5 H2 2.7694 no .
C5 H7 3.2520 no .
C5 H9 3.2414 no .
C5 H22 3.2772 no .
C6 H10 3.2024 no .
C7 H9 3.1829 no .
C8 H6 3.1935 no .
C8 H10 3.2264 no .
C9 H7 3.1918 no .
C10 H2 2.7977 no .
C10 H6 3.2009 no .
C11 H3 2.7649 no .
C11 H13 3.2602 no .
C11 H15 3.2640 no .
C12 H3 2.8079 no .
C12 H16 3.2209 no .
C13 H15 3.2253 no .
C14 H12 3.2193 no .
C14 H16 3.1973 no .
C15 H13 3.2179 no .
C16 H12 3.2222 no .
C16 H18 3.4850 no .
C17 H6 3.2993 no .
C17 H16 3.2274 no .
C17 H19 3.2521 no .
C17 H21 3.2547 no .
C18 H16 3.1160 no .
C18 H20 3.2182 no .
C18 H22 3.2089 no .
C19 H21 3.2385 no .
C20 H18 3.2145 no .
C20 H22 3.2209 no .
C21 H19 3.2390 no .
C22 H18 3.2065 no .
C22 H20 3.2248 no .
C23 H25 3.2381 no .
C23 H28 2.6225 no .
C23 H32 2.6614 no .
C23 H44 2.7336 no .
C24 H32 2.7299 no .
C24 H44 3.2411 no .
C25 H34 2.7278 no .
C26 H24 3.2378 no .
C26 H34 2.6366 no .
C26 H38 2.6445 no .
C27 H24 2.7222 no .
C27 H29 3.2740 no .
C27 H31 3.2548 no .
C27 H44 3.2369 no .
C28 H32 3.2030 no .
C29 H31 3.2458 no .
C30 H28 3.2248 no .
C30 H32 3.1866 no .
C31 H29 3.2472 no .
C32 H24 2.7669 no .
C32 H28 3.2045 no .
C33 H25 2.8108 no .
C33 H35 3.2537 no .
C33 H37 3.2394 no .
C34 H25 2.8257 no .
C34 H38 3.2163 no .
C35 H37 3.2245 no .
C36 H34 3.1984 no .
C36 H38 3.2240 no .
C37 H35 3.2276 no .
C38 H34 3.2114 no .
C39 H28 3.2063 no .
C39 H38 3.3592 no .
C39 H41 3.2576 no .
C39 H43 3.2526 no .
C40 H38 3.2562 no .
C40 H42 3.2160 no .
C40 H44 3.1958 no .
C41 H43 3.2309 no .
C42 H40 3.2137 no .
C42 H44 3.1956 no .
C43 H41 3.2285 no .
C44 H40 3.1992 no .
C44 H42 3.2003 no .
H2 H3 2.4110 no .
H2 H10 2.2526 no .
H3 H12 2.2690 no .
H6 H7 2.3042 no .
H9 H10 2.2893 no .
H12 H13 2.3091 no .
H15 H16 2.3233 no .
H16 H18 2.6603 no .
H18 H19 2.3011 no .
H19 H20 2.3222 no .
H20 H21 2.3033 no .
H21 H22 2.3148 no .
H24 H25 2.4042 no .
H24 H32 2.2159 no .
H25 H34 2.2533 no .
H28 H29 2.3307 no .
H28 H44 3.5826 no .
H31 H32 2.2858 no .
H34 H35 2.3058 no .
H37 H38 2.3212 no .
H38 H40 2.7803 no .
H40 H41 2.3252 no .
H41 H42 2.2908 no .
H42 H43 2.3078 no .
H43 H44 2.3031 no .
Br1 H7 3.1323 no 2_645
Br1 H13 3.1648 no 2_555
Br1 H41 3.5765 no 2_645
Br2 H38 3.5631 no 1_445
Br2 H40 2.9918 no 1_445
Br2 H41 3.5647 no 1_445
Br3 H34 3.3455 no 2_656
Br3 H35 3.4466 no 1_455
Br4 H18 3.3330 no 1_655
Br4 H19 3.4474 no 1_655
As1 H2 3.3053 no 1_565
As1 H2 3.2569 no 2_555
As1 H3 3.5832 no 1_565
As2 H24 3.3195 no 1_565
As2 H32 3.3369 no 2_656
C1 H2 3.2823 no 2_555
C1 H3 3.2745 no 2_555
C2 H2 3.1954 no 2_555
C3 H2 3.1706 no 2_555
C3 H10 3.5987 no 2_555
C3 H16 3.4892 no 1_545
C4 H2 3.1995 no 2_555
C4 H10 3.2551 no 2_555
C5 H3 3.0929 no 2_555
C5 H42 3.5723 no 1_545
C6 H3 3.4286 no 2_555
C6 H10 3.2803 no 1_565
C6 H42 3.3364 no .
C6 H43 3.4148 no .
C7 H9 3.5668 no 1_565
C7 H10 3.3992 no 1_565
C7 H12 3.3911 no 2_555
C7 H42 3.3406 no .
C8 H12 3.2548 no 2_555
C9 H7 3.3497 no 1_545
C9 H12 3.4399 no 2_555
C10 H3 3.4291 no 2_555
C10 H6 3.5300 no 1_545
C10 H7 3.4450 no 1_545
C10 H42 3.3462 no 1_545
C11 H9 3.5543 no 2_555
C11 H10 3.1318 no 2_555
C12 H9 3.1970 no 2_555
C12 H10 3.3455 no 2_555
C12 H15 3.1377 no 1_545
C12 H37 3.5463 no 1_445
C13 H9 2.9183 no 2_555
C13 H15 3.3878 no 1_545
C13 H37 3.1088 no 1_445
C14 H9 3.0267 no 2_555
C14 H37 2.8905 no 1_445
C15 H9 3.4059 no 2_555
C15 H12 3.1116 no 1_565
C15 H37 3.1399 no 1_445
C16 H3 3.4693 no 1_565
C16 H12 3.3652 no 1_565
C16 H37 3.5788 no 1_445
C17 H43 3.2621 no .
C18 H21 3.5727 no 1_565
C18 H22 3.4698 no 1_565
C18 H43 3.3829 no .
C19 H21 3.3276 no 1_565
C19 H43 3.5025 no .
C19 H44 3.5902 no .
C20 H28 3.2664 no 1_545
C20 H29 3.2309 no 1_545
C20 H43 3.4784 no .
C20 H44 3.2321 no .
C21 H18 3.5539 no 1_545
C21 H19 3.4629 no 1_545
C21 H28 3.3361 no 1_545
C21 H43 3.3304 no .
C22 H18 3.3182 no 1_545
C22 H43 3.2275 no .
C23 H24 2.9558 no 2_656
C23 H32 3.3868 no 2_656
C24 H24 3.3445 no 2_656
C24 H32 3.2444 no 2_656
C25 H32 3.1473 no 2_656
C25 H38 3.3920 no 1_545
C26 H31 3.2581 no 2_656
C26 H32 3.1862 no 2_656
C27 H20 3.2936 no .
C27 H24 2.9678 no 2_656
C27 H25 3.3979 no 2_656
C28 H19 3.2092 no .
C28 H20 3.2234 no 1_565
C28 H21 3.2705 no 1_565
C28 H24 3.4431 no 2_656
C28 H25 3.3452 no 2_656
C28 H32 3.3518 no 1_565
C29 H19 2.9716 no .
C29 H20 3.2162 no 1_565
C29 H25 3.2415 no 2_656
C29 H31 3.4261 no 1_565
C30 H19 3.2622 no .
C30 H25 3.1469 no 2_656
C30 H34 3.4583 no 2_656
C31 H20 3.1657 no .
C31 H25 3.2436 no 2_656
C31 H29 3.3441 no 1_545
C32 H20 2.9500 no .
C32 H24 3.4638 no 2_656
C32 H25 3.3432 no 2_656
C32 H28 3.5035 no 1_545
C33 H31 2.9937 no 2_656
C34 H15 3.5380 no 1_655
C34 H31 3.0737 no 2_656
C34 H37 3.1826 no 1_545
C35 H15 3.2473 no 1_655
C35 H37 3.4696 no 1_545
C36 H15 3.0437 no 1_655
C37 H15 3.1787 no 1_655
C37 H34 3.1658 no 1_565
C38 H15 3.5132 no 1_655
C38 H25 3.3838 no 1_565
C38 H31 3.4871 no 2_656
C38 H34 3.4478 no 1_565
C39 H21 3.2504 no 1_565
C40 H21 3.3079 no 1_565
C40 H44 3.3989 no 1_565
C41 H21 3.4129 no 1_565
C41 H43 3.3208 no 1_565
C42 H6 3.4220 no .
C42 H7 3.4708 no .
C42 H21 3.3680 no 1_565
C42 H22 3.3015 no 1_565
C43 H6 3.5102 no .
C43 H21 3.3009 no 1_565
C43 H41 3.4385 no 1_545
C44 H21 3.2167 no 1_565
C44 H40 3.2967 no 1_545
H2 As1 3.3053 no 1_545
H2 As1 3.2569 no 2_545
H2 C1 3.2823 no 2_545
H2 C2 3.1954 no 2_545
H2 C3 3.1706 no 2_545
H2 C4 3.1995 no 2_545
H2 H6 3.3523 no 1_545
H3 As1 3.5832 no 1_545
H3 C1 3.2745 no 2_545
H3 C5 3.0929 no 2_545
H3 C6 3.4286 no 2_545
H3 C10 3.4291 no 2_545
H3 C16 3.4693 no 1_545
H3 H16 2.9253 no 1_545
H6 C10 3.5300 no 1_565
H6 C42 3.4220 no .
H6 C43 3.5102 no .
H6 H2 3.3523 no 1_565
H6 H10 2.8962 no 1_565
H6 H42 2.7380 no .
H6 H43 2.9446 no .
H7 Br1 3.1323 no 2_655
H7 C9 3.3497 no 1_565
H7 C10 3.4450 no 1_565
H7 C42 3.4708 no .
H7 H9 2.9813 no 1_565
H7 H10 3.1422 no 1_565
H7 H42 2.7579 no .
H9 C7 3.5668 no 1_545
H9 C11 3.5543 no 2_545
H9 C12 3.1970 no 2_545
H9 C13 2.9183 no 2_545
H9 C14 3.0267 no 2_545
H9 C15 3.4059 no 2_545
H9 H7 2.9813 no 1_545
H9 H13 3.2173 no 2_545
H10 C3 3.5987 no 2_545
H10 C4 3.2551 no 2_545
H10 C6 3.2803 no 1_545
H10 C7 3.3992 no 1_545
H10 C11 3.1318 no 2_545
H10 C12 3.3455 no 2_545
H10 H6 2.8962 no 1_545
H10 H7 3.1422 no 1_545
H10 H12 3.5361 no 2_545
H10 H42 3.4421 no 1_545
H12 C7 3.3911 no 2_545
H12 C8 3.2548 no 2_545
H12 C9 3.4399 no 2_545
H12 C15 3.1116 no 1_545
H12 C16 3.3652 no 1_545
H12 H10 3.5361 no 2_555
H12 H15 2.7512 no 1_545
H12 H16 3.1782 no 1_545
H13 Br1 3.1648 no 2_545
H13 H9 3.2173 no 2_555
H13 H15 3.2163 no 1_545
H13 H37 3.4661 no 1_445
H15 C12 3.1377 no 1_565
H15 C13 3.3878 no 1_565
H15 C34 3.5380 no 1_455
H15 C35 3.2473 no 1_455
H15 C36 3.0437 no 1_455
H15 C37 3.1787 no 1_455
H15 C38 3.5132 no 1_455
H15 H12 2.7512 no 1_565
H15 H13 3.2163 no 1_565
H15 H37 3.5079 no 1_445
H15 H37 3.5490 no 1_455
H16 C3 3.4892 no 1_565
H16 H3 2.9253 no 1_565
H16 H12 3.1782 no 1_565
H18 Br4 3.3330 no 1_455
H18 C21 3.5539 no 1_565
H18 C22 3.3182 no 1_565
H18 H21 3.3440 no 1_565
H18 H22 2.8827 no 1_565
H19 Br4 3.4474 no 1_455
H19 C21 3.4629 no 1_565
H19 C28 3.2092 no .
H19 C29 2.9716 no .
H19 C30 3.2622 no .
H19 H21 2.9063 no 1_565
H19 H28 3.5337 no .
H19 H29 3.1771 no .
H20 C27 3.2936 no .
H20 C28 3.2234 no 1_545
H20 C29 3.2162 no 1_545
H20 C31 3.1657 no .
H20 C32 2.9500 no .
H20 H28 2.6078 no 1_545
H20 H29 2.6298 no 1_545
H20 H31 3.4632 no .
H20 H32 3.1331 no .
H20 H44 3.2027 no .
H21 C18 3.5727 no 1_545
H21 C19 3.3276 no 1_545
H21 C28 3.2705 no 1_545
H21 C39 3.2504 no 1_545
H21 C40 3.3079 no 1_545
H21 C41 3.4129 no 1_545
H21 C42 3.3680 no 1_545
H21 C43 3.3009 no 1_545
H21 C44 3.2167 no 1_545
H21 H18 3.3440 no 1_545
H21 H19 2.9063 no 1_545
H21 H28 2.7604 no 1_545
H21 H29 3.4528 no 1_545
H22 C18 3.4698 no 1_545
H22 C42 3.3015 no 1_545
H22 H18 2.8827 no 1_545
H22 H42 3.1940 no 1_545
H24 As2 3.3195 no 1_545
H24 C23 2.9558 no 2_646
H24 C24 3.3445 no 2_646
H24 C27 2.9678 no 2_646
H24 C28 3.4431 no 2_646
H24 C32 3.4638 no 2_646
H24 H24 3.5540 no 2_646
H24 H24 3.5540 no 2_656
H24 H28 3.5591 no 1_545
H25 C27 3.3979 no 2_646
H25 C28 3.3452 no 2_646
H25 C29 3.2415 no 2_646
H25 C30 3.1469 no 2_646
H25 C31 3.2436 no 2_646
H25 C32 3.3432 no 2_646
H25 C38 3.3838 no 1_545
H25 H32 3.5649 no 2_656
H25 H38 2.8718 no 1_545
H28 C20 3.2664 no 1_565
H28 C21 3.3361 no 1_565
H28 C32 3.5035 no 1_565
H28 H19 3.5337 no .
H28 H20 2.6078 no 1_565
H28 H21 2.7604 no 1_565
H28 H24 3.5591 no 1_565
H28 H32 2.9356 no 1_565
H29 C20 3.2309 no 1_565
H29 C31 3.3441 no 1_565
H29 H19 3.1771 no .
H29 H20 2.6298 no 1_565
H29 H21 3.4528 no 1_565
H29 H31 2.8894 no 1_565
H29 H32 3.4314 no 1_565
H31 C26 3.2581 no 2_646
H31 C29 3.4261 no 1_545
H31 C33 2.9937 no 2_646
H31 C34 3.0737 no 2_646
H31 C38 3.4871 no 2_646
H31 H20 3.4632 no .
H31 H29 2.8894 no 1_545
H31 H34 3.2511 no 2_646
H32 As2 3.3369 no 2_646
H32 C23 3.3868 no 2_646
H32 C24 3.2444 no 2_646
H32 C25 3.1473 no 2_646
H32 C26 3.1862 no 2_646
H32 C28 3.3518 no 1_545
H32 H20 3.1331 no .
H32 H25 3.5649 no 2_646
H32 H28 2.9356 no 1_545
H32 H29 3.4314 no 1_545
H34 Br3 3.3455 no 2_646
H34 C30 3.4583 no 2_646
H34 C37 3.1658 no 1_545
H34 C38 3.4478 no 1_545
H34 H31 3.2511 no 2_656
H34 H37 2.8113 no 1_545
H34 H38 3.2865 no 1_545
H35 Br3 3.4466 no 1_655
H35 H37 3.3454 no 1_545
H37 C12 3.5463 no 1_665
H37 C13 3.1088 no 1_665
H37 C14 2.8905 no 1_665
H37 C15 3.1399 no 1_665
H37 C16 3.5788 no 1_665
H37 C34 3.1826 no 1_565
H37 C35 3.4696 no 1_565
H37 H13 3.4661 no 1_665
H37 H15 3.5490 no 1_655
H37 H15 3.5079 no 1_665
H37 H34 2.8113 no 1_565
H37 H35 3.3454 no 1_565
H38 Br2 3.5631 no 1_665
H38 C25 3.3920 no 1_565
H38 H25 2.8718 no 1_565
H38 H34 3.2865 no 1_565
H40 Br2 2.9918 no 1_665
H40 C44 3.2967 no 1_565
H40 H43 3.4329 no 1_565
H40 H44 2.8051 no 1_565
H41 Br1 3.5765 no 2_655
H41 Br2 3.5647 no 1_665
H41 C43 3.4385 no 1_565
H41 H43 2.8833 no 1_565
H42 C5 3.5723 no 1_565
H42 C6 3.3364 no .
H42 C7 3.3406 no .
H42 C10 3.3462 no 1_565
H42 H6 2.7380 no .
H42 H7 2.7579 no .
H42 H10 3.4421 no 1_565
H42 H22 3.1940 no 1_565
H43 C6 3.4148 no .
H43 C17 3.2621 no .
H43 C18 3.3829 no .
H43 C19 3.5025 no .
H43 C20 3.4784 no .
H43 C21 3.3304 no .
H43 C22 3.2275 no .
H43 C41 3.3208 no 1_545
H43 H6 2.9446 no .
H43 H40 3.4329 no 1_545
H43 H41 2.8833 no 1_545
H44 C19 3.5902 no .
H44 C20 3.2321 no .
H44 C40 3.3989 no 1_545
H44 H20 3.2027 no .
H44 H40 2.8051 no 1_545

loop_
_geom_torsion_atom_site_label_1
_geom_torsion_atom_site_label_2
_geom_torsion_atom_site_label_3
_geom_torsion_atom_site_label_4
_geom_torsion
_geom_torsion_publ_flag
C1 As1 C4 C3 -4.1(6) no
C1 As1 C4 C11 -179.3(7) no
C4 As1 C1 C2 4.9(6) no
C4 As1 C1 C5 176.9(7) no
C1 As1 C17 C18 164.7(7) no
C1 As1 C17 C22 -16.1(8) no
C17 As1 C1 C2 104.7(6) no
C17 As1 C1 C5 -83.3(7) no
C4 As1 C17 C18 -106.3(7) no
C4 As1 C17 C22 73.0(8) no
C17 As1 C4 C3 -104.4(6) no
C17 As1 C4 C11 80.5(7) no
C23 As2 C26 C25 -4.6(6) no
C23 As2 C26 C33 -176.2(7) no
C26 As2 C23 C24 5.0(6) no
C26 As2 C23 C27 178.1(7) no
C23 As2 C39 C40 162.6(6) no
C23 As2 C39 C44 -13.2(8) no
C39 As2 C23 C24 107.3(6) no
C39 As2 C23 C27 -79.6(7) no
C26 As2 C39 C40 -107.9(7) no
C26 As2 C39 C44 76.3(8) no
C39 As2 C26 C25 -104.7(6) no
C39 As2 C26 C33 83.7(7) no
As1 C1 C2 C3 -4.9(10) no
As1 C1 C5 C6 2.6(12) no
As1 C1 C5 C10 -174.0(6) no
C2 C1 C5 C6 172.9(9) no
C2 C1 C5 C10 -3.7(15) no
C5 C1 C2 C3 -176.3(8) no
C1 C2 C3 C4 1.7(13) no
C2 C3 C4 As1 2.4(11) no
C2 C3 C4 C11 177.3(8) no
As1 C4 C11 C12 174.1(6) no
As1 C4 C11 C16 -1.4(12) no
C3 C4 C11 C12 -0.1(15) no
C3 C4 C11 C16 -175.6(9) no
C1 C5 C6 C7 -175.8(8) no
C1 C5 C10 C9 174.4(8) no
C6 C5 C10 C9 -2.4(14) no
C10 C5 C6 C7 1.0(14) no
C5 C6 C7 C8 1.4(16) no
C6 C7 C8 Br1 174.5(8) no
C6 C7 C8 C9 -2.2(16) no
Br1 C8 C9 C10 -175.9(7) no
C7 C8 C9 C10 0.7(17) no
C8 C9 C10 C5 1.7(16) no
C4 C11 C12 C13 -175.0(8) no
C4 C11 C16 C15 175.9(8) no
C12 C11 C16 C15 0.1(15) no
C16 C11 C12 C13 0.7(14) no
C11 C12 C13 C14 -0.6(15) no
C12 C13 C14 Br2 178.0(8) no
C12 C13 C14 C15 -0.6(16) no
Br2 C14 C15 C16 -177.2(6) no
C13 C14 C15 C16 1.4(15) no
C14 C15 C16 C11 -1.2(15) no
As1 C17 C18 C19 179.3(6) no
As1 C17 C22 C21 179.9(6) no
C18 C17 C22 C21 -0.8(15) no
C22 C17 C18 C19 0.0(15) no
C17 C18 C19 C20 -0.2(17) no
C18 C19 C20 C21 1.2(18) no
C19 C20 C21 C22 -2.0(18) no
C20 C21 C22 C17 1.8(17) no
As2 C23 C24 C25 -4.5(10) no
As2 C23 C27 C28 4.1(13) no
As2 C23 C27 C32 -177.5(6) no
C24 C23 C27 C28 176.0(9) no
C24 C23 C27 C32 -5.6(15) no
C27 C23 C24 C25 -177.4(8) no
C23 C24 C25 C26 0.8(13) no
C24 C25 C26 As2 3.4(11) no
C24 C25 C26 C33 174.4(8) no
As2 C26 C33 C34 171.4(6) no
As2 C26 C33 C38 -3.3(13) no
C25 C26 C33 C34 1.6(15) no
C25 C26 C33 C38 -173.1(9) no
C23 C27 C28 C29 -178.9(8) no
C23 C27 C32 C31 179.3(8) no
C28 C27 C32 C31 -2.2(14) no
C32 C27 C28 C29 2.5(14) no
C27 C28 C29 C30 -0.1(14) no
C28 C29 C30 Br3 179.3(8) no
C28 C29 C30 C31 -2.9(15) no
Br3 C30 C31 C32 -179.0(6) no
C29 C30 C31 C32 3.3(16) no
C30 C31 C32 C27 -0.7(15) no
C26 C33 C34 C35 -176.2(8) no
C26 C33 C38 C37 177.6(8) no
C34 C33 C38 C37 2.8(15) no
C38 C33 C34 C35 -1.3(16) no
C33 C34 C35 C36 -0.3(17) no
C34 C35 C36 Br4 178.6(9) no
C34 C35 C36 C37 0.5(17) no
Br4 C36 C37 C38 -177.2(6) no
C35 C36 C37 C38 1.0(16) no
C36 C37 C38 C33 -2.6(15) no
As2 C39 C40 C41 -178.7(7) no
As2 C39 C44 C43 176.6(6) no
C40 C39 C44 C43 0.9(15) no
C44 C39 C40 C41 -2.6(15) no
C39 C40 C41 C42 3.8(18) no
C40 C41 C42 C43 -3.4(19) no
C41 C42 C43 C44 1.7(18) no
C42 C43 C44 C39 -0.4(17) no
